data_4113791
loop_
_publ_author_name
'Jaime A. Mueller'
'Matthew S. Sigman'

_publ_section_title
;
 Mechanistic Investigations of the Palladium-Catalyzed Aerobic Oxidative
 Kinetic Resolution of Secondary Alcohols Using (-)-Sparteine
;
_journal_name_full 'Journal of the American Chemical Society'
_journal_page_first 7005
_journal_page_last 7013
_journal_paper_doi 10.1021/ja034262n
_journal_volume 125
_journal_year 2003
_chemical_formula_sum 'C19 H34 N2 O5 Pd'
_chemical_formula_weight 476.88
_chemical_name_systematic
;
 ?
;
_space_group_IT_number 4
_symmetry_cell_setting monoclinic
_symmetry_space_group_name_Hall 'P 2yb'
_symmetry_space_group_name_H-M 'P 1 21 1'
_atom_sites_solution_hydrogens geom
_atom_sites_solution_primary direct
_atom_sites_solution_secondary difmap
_audit_creation_method SHELXL-97
_cell_angle_alpha 90.00
_cell_angle_beta 105.9931(10)
_cell_angle_gamma 90.00
_cell_formula_units_Z 2
_cell_length_a 8.9947(2)
_cell_length_b 11.7801(2)
_cell_length_c 10.2739(2)
_cell_measurement_reflns_used 14369
_cell_measurement_temperature 200(1)
_cell_measurement_theta_max 27.48
_cell_measurement_theta_min 1.02
_cell_volume 1046.47(4)
_computing_cell_refinement DENZO-SMN
_computing_data_collection 'Nonius COLLECT'
_computing_data_reduction DENZO-SMN
_computing_molecular_graphics 'WinGX, Ortep3'
_computing_structure_refinement 'SHELXL-97 (Sheldrick, 1997)'
_computing_structure_solution SIR97
_diffrn_ambient_temperature 200(1)
_diffrn_measured_fraction_theta_full 0.995
_diffrn_measured_fraction_theta_max 0.995
_diffrn_measurement_device_type 'Nonius KappaCCD Diffractometer'
_diffrn_measurement_method 'Phi plus Omega scan'
_diffrn_radiation_monochromator graphite
_diffrn_radiation_source 'fine-focus sealed tube'
_diffrn_radiation_type MoK\a
_diffrn_radiation_wavelength 0.71073
_diffrn_reflns_av_R_equivalents 0.0180
_diffrn_reflns_av_sigmaI/netI 0.0339
_diffrn_reflns_limit_h_max 10
_diffrn_reflns_limit_h_min -11
_diffrn_reflns_limit_k_max 14
_diffrn_reflns_limit_k_min -15
_diffrn_reflns_limit_l_max 13
_diffrn_reflns_limit_l_min -13
_diffrn_reflns_number 7262
_diffrn_reflns_theta_full 27.49
_diffrn_reflns_theta_max 27.49
_diffrn_reflns_theta_min 4.03
_diffrn_standards_decay_% <2.0
_exptl_absorpt_coefficient_mu 0.918
_exptl_absorpt_correction_T_max 0.7703
_exptl_absorpt_correction_T_min 0.7218
_exptl_absorpt_correction_type multi-scan
_exptl_absorpt_process_details 'DENZO-SMN (Otwinowski & Minor, 1997)'
_exptl_crystal_colour yellow
_exptl_crystal_density_diffrn 1.513
_exptl_crystal_description prism
_exptl_crystal_F_000 496
_exptl_crystal_size_max 0.38
_exptl_crystal_size_mid 0.30
_exptl_crystal_size_min 0.30
_refine_diff_density_max 0.248
_refine_diff_density_min -0.527
_refine_diff_density_rms 0.049
_refine_ls_abs_structure_details 'Flack H D (1983), Acta Cryst. A39, 876-881'
_refine_ls_abs_structure_Flack -0.016(18)
_refine_ls_extinction_method none
_refine_ls_goodness_of_fit_ref 1.073
_refine_ls_hydrogen_treatment mixed
_refine_ls_matrix_type full
_refine_ls_number_parameters 389
_refine_ls_number_reflns 4352
_refine_ls_number_restraints 1
_refine_ls_restrained_S_all 1.073
_refine_ls_R_factor_all 0.0213
_refine_ls_R_factor_gt 0.0199
_refine_ls_shift/su_max 0.001
_refine_ls_shift/su_mean 0.000
_refine_ls_structure_factor_coef Fsqd
_refine_ls_weighting_details 'calc w=1/[\s^2^(Fo^2^)+(0.0180P)^2^+0.1079P] where P=(Fo^2^+2Fc^2^)/3'
_refine_ls_weighting_scheme calc
_refine_ls_wR_factor_gt 0.0458
_refine_ls_wR_factor_ref 0.0465
_reflns_number_gt 4200
_reflns_number_total 4352
_reflns_threshold_expression >2sigma(I)
_cod_data_source_file ja034262nsi20030121_010150.cif
_cod_data_source_block mss002
_cod_original_sg_symbol_H-M 'P 21'
_cod_database_code 4113791

loop_
_symmetry_equiv_pos_as_xyz
'x, y, z'
'-x, y+1/2, -z'

loop_
_atom_site_label
_atom_site_type_symbol
_atom_site_fract_x
_atom_site_fract_y
_atom_site_fract_z
_atom_site_U_iso_or_equiv
_atom_site_adp_type
_atom_site_occupancy
_atom_site_symmetry_multiplicity
_atom_site_calc_flag
_atom_site_refinement_flags
_atom_site_disorder_assembly
_atom_site_disorder_group
Pd1 Pd 0.545272(14) 0.140000(15) 0.837121(12) 0.02163(5) Uani 1 1 d . . .
O1 O 0.60667(19) 0.30446(13) 0.83099(15) 0.0268(3) Uani 1 1 d . . .
O2 O 0.6652(2) 0.27714(16) 0.63538(18) 0.0340(4) Uani 1 1 d . . .
O3 O 0.75978(17) 0.1277(2) 0.96776(15) 0.0339(4) Uani 1 1 d . . .
O4 O 0.6649(2) 0.1538(2) 1.14469(16) 0.0427(5) Uani 1 1 d . . .
N1 N 0.4903(2) -0.02864(16) 0.85418(18) 0.0286(4) Uani 1 1 d . . .
N2 N 0.3198(2) 0.16497(13) 0.71350(17) 0.0240(5) Uani 1 1 d . . .
C1 C 0.6218(4) -0.0982(2) 0.9378(3) 0.0385(6) Uani 1 1 d . . .
H1A H 0.578(4) -0.165(3) 0.951(3) 0.047(9) Uiso 1 1 d . . .
H1B H 0.664(3) -0.062(2) 1.031(3) 0.032(7) Uiso 1 1 d . . .
C2 C 0.7535(4) -0.1131(3) 0.8731(3) 0.0467(7) Uani 1 1 d . . .
H2A H 0.827(4) -0.167(3) 0.929(4) 0.059(10) Uiso 1 1 d . . .
H2B H 0.800(3) -0.043(2) 0.868(3) 0.025(6) Uiso 1 1 d . . .
C3 C 0.6986(6) -0.1597(4) 0.7301(5) 0.0569(11) Uani 1 1 d . . .
H3A H 0.667(6) -0.235(4) 0.742(5) 0.075(14) Uiso 1 1 d . . .
H3B H 0.774(5) -0.169(3) 0.693(4) 0.054(12) Uiso 1 1 d . . .
C4 C 0.5626(4) -0.0876(3) 0.6484(3) 0.0469(7) Uani 1 1 d . . .
H4A H 0.520(5) -0.129(3) 0.558(4) 0.070(11) Uiso 1 1 d . . .
H4B H 0.615(3) -0.007(3) 0.642(3) 0.030(9) Uiso 1 1 d . . .
C5 C 0.4352(3) -0.0864(2) 0.7184(3) 0.0359(6) Uani 1 1 d . . .
H5 H 0.406(3) -0.163(2) 0.736(3) 0.028(6) Uiso 1 1 d . . .
C6 C 0.2803(4) -0.0367(3) 0.6344(3) 0.0353(7) Uani 1 1 d . . .
H6 H 0.250(3) -0.080(2) 0.551(3) 0.034(7) Uiso 1 1 d . . .
C7 C 0.2872(3) 0.0867(2) 0.5947(2) 0.0301(5) Uani 1 1 d . . .
H7A H 0.371(3) 0.100(2) 0.552(3) 0.036(8) Uiso 1 1 d . . .
H7B H 0.190(3) 0.1043(19) 0.536(3) 0.027(7) Uiso 1 1 d . . .
C8 C 0.3031(4) 0.2854(2) 0.6630(3) 0.0311(7) Uani 1 1 d . . .
H8A H 0.361(3) 0.292(2) 0.616(3) 0.034(8) Uiso 1 1 d . . .
H8B H 0.355(4) 0.338(3) 0.734(3) 0.042(8) Uiso 1 1 d . . .
C9 C 0.1384(3) 0.3252(2) 0.5988(3) 0.0410(6) Uani 1 1 d . . .
H9A H 0.091(3) 0.285(3) 0.514(3) 0.044(8) Uiso 1 1 d . . .
H9B H 0.149(4) 0.408(3) 0.570(3) 0.047(8) Uiso 1 1 d . . .
C10 C 0.0450(3) 0.3130(3) 0.7000(4) 0.0464(7) Uani 1 1 d . . .
H10A H -0.062(4) 0.335(3) 0.653(3) 0.050(10) Uiso 1 1 d . . .
H10B H 0.088(3) 0.366(2) 0.781(3) 0.034(7) Uiso 1 1 d . . .
C11 C 0.0493(3) 0.1902(3) 0.7448(3) 0.0428(6) Uani 1 1 d . . .
H11A H 0.003(3) 0.143(4) 0.675(3) 0.041(6) Uiso 1 1 d . . .
H11B H -0.005(4) 0.177(2) 0.814(3) 0.048(9) Uiso 1 1 d . . .
C12 C 0.2139(2) 0.1450(4) 0.8039(2) 0.0290(4) Uani 1 1 d . . .
H12 H 0.258(3) 0.187(2) 0.883(3) 0.033(7) Uiso 1 1 d . . .
C13 C 0.2128(3) 0.0185(2) 0.8396(3) 0.0357(5) Uani 1 1 d . . .
H13 H 0.134(4) 0.017(3) 0.895(3) 0.054(9) Uiso 1 1 d . . .
C14 C 0.3661(3) -0.0274(2) 0.9256(2) 0.0351(6) Uani 1 1 d . . .
H14A H 0.355(3) -0.106(3) 0.952(3) 0.034(7) Uiso 1 1 d . . .
H14B H 0.409(3) 0.015(2) 1.010(3) 0.024(6) Uiso 1 1 d . . .
C15 C 0.1588(4) -0.0527(2) 0.7101(3) 0.0441(7) Uani 1 1 d . . .
H15A H 0.065(4) -0.025(3) 0.656(3) 0.033(8) Uiso 1 1 d . . .
H15B H 0.165(4) -0.133(3) 0.732(3) 0.052(9) Uiso 1 1 d . . .
C16 C 0.6541(2) 0.33747(19) 0.7304(2) 0.0249(5) Uani 1 1 d . . .
C17 C 0.6919(5) 0.4615(3) 0.7352(4) 0.0417(8) Uani 1 1 d . . .
H17A H 0.752(7) 0.486(5) 0.682(6) 0.102(19) Uiso 1 1 d . . .
H17B H 0.748(5) 0.484(4) 0.833(5) 0.096(15) Uiso 1 1 d . . .
H17C H 0.600(5) 0.511(4) 0.704(5) 0.084(15) Uiso 1 1 d . . .
C18 C 0.7726(2) 0.1420(4) 1.0944(2) 0.0325(4) Uani 1 1 d . . .
C19 C 0.9381(3) 0.1392(7) 1.1822(3) 0.0518(6) Uani 1 1 d . . .
H19A H 0.952(4) 0.108(3) 1.274(4) 0.056(10) Uiso 1 1 d . . .
H19B H 0.972(4) 0.070(4) 1.175(4) 0.052(12) Uiso 1 1 d . . .
H19C H 1.010(6) 0.191(4) 1.148(5) 0.087(16) Uiso 1 1 d . . .
O5 O 0.6964(17) 0.1040(9) 0.4349(13) 0.100(5) Uani 0.50 1 d P A 1
O5A O 0.7682(10) 0.1335(10) 0.4412(8) 0.075(3) Uani 0.50 1 d P B 2
H5A H 0.719(6) 0.124(6) 0.374(5) 0.090(17) Uiso 1 1 d . . .
H5B H 0.708(7) 0.167(6) 0.491(5) 0.12(2) Uiso 1 1 d . . .

loop_
_atom_site_aniso_label
_atom_site_aniso_U_11
_atom_site_aniso_U_22
_atom_site_aniso_U_33
_atom_site_aniso_U_23
_atom_site_aniso_U_13
_atom_site_aniso_U_12
Pd1 0.02374(8) 0.02371(7) 0.01689(7) 0.00028(9) 0.00468(5) -0.00092(9)
O1 0.0294(9) 0.0292(8) 0.0230(8) -0.0029(6) 0.0090(6) -0.0063(7)
O2 0.0370(10) 0.0399(10) 0.0281(9) -0.0069(7) 0.0140(8) -0.0016(8)
O3 0.0280(7) 0.0404(12) 0.0298(7) -0.0002(10) 0.0023(6) 0.0033(9)
O4 0.0414(9) 0.0560(14) 0.0262(7) -0.0068(10) 0.0017(7) 0.0086(11)
N1 0.0376(11) 0.0264(9) 0.0185(9) 0.0029(8) 0.0024(8) -0.0008(8)
N2 0.0240(8) 0.0265(14) 0.0203(8) 0.0016(7) 0.0041(7) -0.0026(6)
C1 0.0512(16) 0.0282(12) 0.0305(13) 0.0075(11) 0.0016(12) 0.0080(12)
C2 0.0539(18) 0.0400(15) 0.0416(16) 0.0023(13) 0.0053(14) 0.0173(14)
C3 0.064(3) 0.060(2) 0.044(2) -0.0086(17) 0.011(2) 0.020(2)
C4 0.0602(19) 0.0493(16) 0.0290(14) -0.0077(13) 0.0084(14) 0.0162(15)
C5 0.0503(17) 0.0257(12) 0.0273(13) -0.0040(10) 0.0031(12) -0.0019(11)
C6 0.0480(18) 0.0281(14) 0.0231(14) -0.0036(12) -0.0016(12) -0.0072(12)
C7 0.0333(14) 0.0318(10) 0.0207(11) -0.0026(9) -0.0002(10) -0.0032(10)
C8 0.0269(14) 0.0311(15) 0.0339(15) 0.0102(12) 0.0063(12) 0.0030(11)
C9 0.0322(14) 0.0391(14) 0.0455(17) 0.0093(13) 0.0001(12) 0.0047(11)
C10 0.0246(15) 0.0543(17) 0.059(2) 0.0021(16) 0.0082(14) 0.0072(12)
C11 0.0262(13) 0.0571(15) 0.0446(15) 0.0003(14) 0.0090(12) -0.0039(12)
C12 0.0267(9) 0.0385(11) 0.0227(8) 0.0008(17) 0.0080(7) -0.0059(16)
C13 0.0338(13) 0.0443(13) 0.0296(12) 0.0053(11) 0.0097(11) -0.0104(11)
C14 0.0433(15) 0.0372(13) 0.0250(12) 0.0082(11) 0.0097(11) -0.0078(11)
C15 0.0491(19) 0.0344(14) 0.0429(17) 0.0017(12) 0.0025(14) -0.0158(13)
C16 0.0189(11) 0.0309(11) 0.0239(11) -0.0030(9) 0.0044(9) -0.0034(9)
C17 0.055(2) 0.0341(16) 0.043(2) -0.0055(14) 0.0253(17) -0.0146(15)
C18 0.0338(10) 0.0249(8) 0.0318(10) -0.0045(17) -0.0027(8) 0.0028(17)
C19 0.0393(13) 0.0482(14) 0.0524(15) 0.004(3) -0.0134(11) 0.001(3)
O5 0.208(14) 0.041(3) 0.068(6) -0.004(3) 0.067(8) -0.010(5)
O5A 0.107(6) 0.076(6) 0.034(3) -0.002(5) 0.009(3) 0.052(6)

loop_
_atom_type_symbol
_atom_type_description
_atom_type_scat_dispersion_real
_atom_type_scat_dispersion_imag
_atom_type_scat_source
C C 0.0033 0.0016 'International Tables Vol C Tables 4.2.6.8 and 6.1.1.4'
H H 0.0000 0.0000 'International Tables Vol C Tables 4.2.6.8 and 6.1.1.4'
N N 0.0061 0.0033 'International Tables Vol C Tables 4.2.6.8 and 6.1.1.4'
O O 0.0106 0.0060 'International Tables Vol C Tables 4.2.6.8 and 6.1.1.4'
Pd Pd -0.9988 1.0072 'International Tables Vol C Tables 4.2.6.8 and 6.1.1.4'

loop_
_geom_angle_atom_site_label_1
_geom_angle_atom_site_label_2
_geom_angle_atom_site_label_3
_geom_angle
O1 Pd1 O3 82.58(9)
O1 Pd1 N1 176.84(7)
O3 Pd1 N1 94.66(10)
O1 Pd1 N2 94.23(6)
O3 Pd1 N2 174.68(8)
N1 Pd1 N2 88.41(7)
C16 O1 Pd1 118.07(14)
C18 O3 Pd1 117.65(14)
C14 N1 C1 107.58(19)
C14 N1 C5 111.0(2)
C1 N1 C5 106.88(19)
C14 N1 Pd1 105.09(15)
C1 N1 Pd1 113.87(16)
C5 N1 Pd1 112.36(14)
C7 N2 C8 108.8(2)
C7 N2 C12 112.9(2)
C8 N2 C12 109.7(2)
C7 N2 Pd1 110.38(14)
C8 N2 Pd1 109.24(15)
C12 N2 Pd1 105.81(12)
N1 C1 C2 113.5(2)
N1 C1 H1A 105(2)
C2 C1 H1A 113(2)
N1 C1 H1B 110.1(16)
C2 C1 H1B 108.9(17)
H1A C1 H1B 107(3)
C3 C2 C1 112.4(3)
C3 C2 H2A 109(2)
C1 C2 H2A 107(2)
C3 C2 H2B 107.6(16)
C1 C2 H2B 109.3(16)
H2A C2 H2B 112(3)
C2 C3 C4 109.0(3)
C2 C3 H3A 104(3)
C4 C3 H3A 112(3)
C2 C3 H3B 112(3)
C4 C3 H3B 116(3)
H3A C3 H3B 103(4)
C5 C4 C3 109.9(3)
C5 C4 H4A 107(2)
C3 C4 H4A 106(2)
C5 C4 H4B 115.0(16)
C3 C4 H4B 103.2(17)
H4A C4 H4B 115(3)
N1 C5 C4 110.2(2)
N1 C5 C6 111.3(2)
C4 C5 C6 115.2(2)
N1 C5 H5 106.7(16)
C4 C5 H5 111.0(16)
C6 C5 H5 101.9(15)
C7 C6 C15 110.2(3)
C7 C6 C5 114.7(2)
C15 C6 C5 109.6(3)
C7 C6 H6 106.8(17)
C15 C6 H6 108.7(17)
C5 C6 H6 106.6(16)
N2 C7 C6 112.7(2)
N2 C7 H7A 105.4(16)
C6 C7 H7A 111.3(15)
N2 C7 H7B 109.1(15)
C6 C7 H7B 106.5(14)
H7A C7 H7B 112(2)
N2 C8 C9 115.6(2)
N2 C8 H8A 106(2)
C9 C8 H8A 115(2)
N2 C8 H8B 111.2(18)
C9 C8 H8B 109.8(18)
H8A C8 H8B 97(3)
C10 C9 C8 109.4(3)
C10 C9 H9A 112.0(18)
C8 C9 H9A 111.9(18)
C10 C9 H9B 113.4(19)
C8 C9 H9B 105.1(18)
H9A C9 H9B 105(2)
C9 C10 C11 109.0(3)
C9 C10 H10A 106.9(19)
C11 C10 H10A 110(2)
C9 C10 H10B 110.1(16)
C11 C10 H10B 111.2(15)
H10A C10 H10B 110(2)
C10 C11 C12 113.2(3)
C10 C11 H11A 112(3)
C12 C11 H11A 106(2)
C10 C11 H11B 113.3(17)
C12 C11 H11B 106.3(19)
H11A C11 H11B 105(3)
N2 C12 C11 113.8(2)
N2 C12 C13 110.0(3)
C11 C12 C13 111.2(2)
N2 C12 H12 105.3(17)
C11 C12 H12 106.8(17)
C13 C12 H12 109.4(16)
C14 C13 C15 109.3(2)
C14 C13 C12 114.8(2)
C15 C13 C12 110.2(2)
C14 C13 H13 108.9(19)
C15 C13 H13 111.7(19)
C12 C13 H13 101.9(19)
N1 C14 C13 113.56(19)
N1 C14 H14A 106.2(17)
C13 C14 H14A 110.5(17)
N1 C14 H14B 105.7(15)
C13 C14 H14B 114.2(15)
H14A C14 H14B 106(2)
C6 C15 C13 106.0(2)
C6 C15 H15A 108(2)
C13 C15 H15A 110(2)
C6 C15 H15B 104(2)
C13 C15 H15B 110(2)
H15A C15 H15B 117(3)
O2 C16 O1 125.5(2)
O2 C16 C17 121.4(2)
O1 C16 C17 113.1(2)
C16 C17 H17A 117(3)
C16 C17 H17B 109(3)
H17A C17 H17B 107(4)
C16 C17 H17C 114(3)
H17A C17 H17C 101(4)
H17B C17 H17C 108(4)
O4 C18 O3 125.54(19)
O4 C18 C19 120.9(2)
O3 C18 C19 113.6(2)
C18 C19 H19A 114.9(19)
C18 C19 H19B 106(3)
H19A C19 H19B 77(3)
C18 C19 H19C 113(3)
H19A C19 H19C 129(3)
H19B C19 H19C 105(4)
H5A O5 H5B 105(6)
H5A O5A H5B 107(5)

loop_
_geom_bond_atom_site_label_1
_geom_bond_atom_site_label_2
_geom_bond_distance
Pd1 O1 2.0203(15)
Pd1 O3 2.0293(15)
Pd1 N1 2.0662(19)
Pd1 N2 2.0957(18)
O1 C16 1.282(3)
O2 C16 1.234(3)
O3 C18 1.285(3)
O4 C18 1.225(3)
N1 C14 1.496(3)
N1 C1 1.499(3)
N1 C5 1.508(3)
N2 C7 1.493(3)
N2 C8 1.505(3)
N2 C12 1.521(3)
C1 C2 1.520(4)
C1 H1A 0.90(4)
C1 H1B 1.02(3)
C2 C3 1.518(5)
C2 H2A 0.98(4)
C2 H2B 0.93(3)
C3 C4 1.535(5)
C3 H3A 0.95(5)
C3 H3B 0.88(4)
C4 C5 1.511(4)
C4 H4A 1.02(4)
C4 H4B 1.07(3)
C5 C6 1.538(4)
C5 H5 0.97(3)
C6 C7 1.516(4)
C6 C15 1.517(5)
C6 H6 0.97(3)
C7 H7A 0.99(3)
C7 H7B 0.94(3)
C8 C9 1.520(4)
C8 H8A 0.81(3)
C8 H8B 0.98(3)
C9 C10 1.513(5)
C9 H9A 0.97(3)
C9 H9B 1.03(3)
C10 C11 1.515(5)
C10 H10A 0.98(3)
C10 H10B 1.03(3)
C11 C12 1.533(4)
C11 H11A 0.92(4)
C11 H11B 0.98(3)
C12 C13 1.536(5)
C12 H12 0.94(3)
C13 C14 1.518(4)
C13 C15 1.535(4)
C13 H13 1.02(3)
C14 H14A 0.99(3)
C14 H14B 0.98(3)
C15 H15A 0.94(3)
C15 H15B 0.97(3)
C16 C17 1.498(4)
C17 H17A 0.91(6)
C17 H17B 1.02(5)
C17 H17C 0.99(5)
C18 C19 1.513(3)
C19 H19A 0.99(3)
C19 H19B 0.88(4)
C19 H19C 1.02(5)
O5 H5A 0.75(5)
O5 H5B 0.93(7)
O5A H5A 0.72(6)
O5A H5B 0.93(7)

loop_
_geom_torsion_atom_site_label_1
_geom_torsion_atom_site_label_2
_geom_torsion_atom_site_label_3
_geom_torsion_atom_site_label_4
_geom_torsion
O3 Pd1 O1 C16 99.78(16)
N1 Pd1 O1 C16 129.0(13)
N2 Pd1 O1 C16 -84.49(16)
O1 Pd1 O3 C18 91.1(3)
N1 Pd1 O3 C18 -87.4(3)
N2 Pd1 O3 C18 37.7(11)
O1 Pd1 N1 C14 82.7(14)
O3 Pd1 N1 C14 111.80(14)
N2 Pd1 N1 C14 -63.85(14)
O1 Pd1 N1 C1 -34.8(15)
O3 Pd1 N1 C1 -5.67(17)
N2 Pd1 N1 C1 178.68(17)
O1 Pd1 N1 C5 -156.5(13)
O3 Pd1 N1 C5 -127.35(17)
N2 Pd1 N1 C5 57.00(17)
O1 Pd1 N2 C7 124.91(14)
O3 Pd1 N2 C7 177.8(8)
N1 Pd1 N2 C7 -56.84(15)
O1 Pd1 N2 C8 5.34(17)
O3 Pd1 N2 C8 58.3(9)
N1 Pd1 N2 C8 -176.41(18)
O1 Pd1 N2 C12 -112.65(19)
O3 Pd1 N2 C12 -59.7(9)
N1 Pd1 N2 C12 65.60(19)
C14 N1 C1 C2 176.5(2)
C5 N1 C1 C2 57.2(3)
Pd1 N1 C1 C2 -67.5(3)
N1 C1 C2 C3 -53.5(4)
C1 C2 C3 C4 51.1(5)
C2 C3 C4 C5 -56.7(5)
C14 N1 C5 C4 -179.5(2)
C1 N1 C5 C4 -62.5(3)
Pd1 N1 C5 C4 63.1(2)
C14 N1 C5 C6 51.4(3)
C1 N1 C5 C6 168.4(2)
Pd1 N1 C5 C6 -66.0(3)
C3 C4 C5 N1 64.3(3)
C3 C4 C5 C6 -168.8(3)
N1 C5 C6 C7 64.6(3)
C4 C5 C6 C7 -61.7(3)
N1 C5 C6 C15 -59.9(3)
C4 C5 C6 C15 173.7(2)
C8 N2 C7 C6 -172.4(2)
C12 N2 C7 C6 -50.4(3)
Pd1 N2 C7 C6 67.7(2)
C15 C6 C7 N2 57.3(3)
C5 C6 C7 N2 -66.9(3)
C7 N2 C8 C9 72.8(3)
C12 N2 C8 C9 -51.1(3)
Pd1 N2 C8 C9 -166.7(2)
N2 C8 C9 C10 58.2(3)
C8 C9 C10 C11 -57.8(3)
C9 C10 C11 C12 56.3(3)
C7 N2 C12 C11 -75.1(3)
C8 N2 C12 C11 46.4(3)
Pd1 N2 C12 C11 164.1(2)
C7 N2 C12 C13 50.5(2)
C8 N2 C12 C13 172.0(2)
Pd1 N2 C12 C13 -70.29(19)
C10 C11 C12 N2 -51.5(4)
C10 C11 C12 C13 -176.5(3)
N2 C12 C13 C14 65.4(3)
C11 C12 C13 C14 -167.5(2)
N2 C12 C13 C15 -58.4(3)
C11 C12 C13 C15 68.6(3)
C1 N1 C14 C13 -167.8(2)
C5 N1 C14 C13 -51.2(3)
Pd1 N1 C14 C13 70.5(2)
C15 C13 C14 N1 57.7(3)
C12 C13 C14 N1 -66.6(3)
C7 C6 C15 C13 -62.8(3)
C5 C6 C15 C13 64.4(3)
C14 C13 C15 C6 -62.7(3)
C12 C13 C15 C6 64.3(3)
Pd1 O1 C16 O2 0.3(3)
Pd1 O1 C16 C17 178.4(2)
Pd1 O3 C18 O4 6.0(5)
Pd1 O3 C18 C19 -176.0(4)
